data_7207160
loop_
_publ_author_name
'Gao, Ming-Juan'
'Yang, Ping'
'Cai, Bin'
'Dai, Jing-Wei'
'Wu, Jian-Zhong'
'Yu, Ying'

_publ_section_title
;
 Spontaneous resolution of lanthanide coordination polymers with
 2-hydroxypyrimidine-4,6-dicarboxylic acid
;
_journal_issue 4
_journal_name_full CrystEngComm
_journal_page_first 1264
_journal_paper_doi 10.1039/c1ce06090b
_journal_volume 14
_journal_year 2012
_chemical_formula_moiety 'C6 H5 N2 O7 Yb, 1.14(H2 O), 0.32(O), 0.65(H)'
_chemical_formula_sum 'C6 H7.93 N2 O8.46 Yb'
_chemical_formula_weight 416.47
_chemical_name_systematic
;
?
;
_space_group_IT_number 155
_symmetry_cell_setting trigonal
_symmetry_space_group_name_Hall 'R 3 2"'
_symmetry_space_group_name_H-M 'R 3 2 :H'
_atom_sites_solution_hydrogens geom
_atom_sites_solution_primary direct
_atom_sites_solution_secondary difmap
_audit_creation_method SHELXL-97
_cell_angle_alpha 90.00
_cell_angle_beta 90.00
_cell_angle_gamma 120.00
_cell_formula_units_Z 9
_cell_length_a 12.2284(16)
_cell_length_b 12.2284(16)
_cell_length_c 19.605(5)
_cell_measurement_reflns_used 3639
_cell_measurement_temperature 296(2)
_cell_measurement_theta_max 27.88
_cell_measurement_theta_min 2.19
_cell_volume 2538.8(8)
_computing_cell_refinement 'APEX2 (Bruker, 2004)'
_computing_data_collection 'APEX2 (Bruker, 2004)'
_computing_data_reduction 'APEX2 (Bruker, 2004)'
_computing_molecular_graphics 'ORTEP-3 (Farrugia, 1997)'
_computing_publication_material 'PLATON (Spek, 2009)'
_computing_structure_refinement 'SHELXL-97 (Sheldrick, 2008)'
_computing_structure_solution 'SHELXS-97 (Sheldrick, 2008)'
_diffrn_ambient_temperature 296(2)
_diffrn_measured_fraction_theta_full 0.998
_diffrn_measured_fraction_theta_max 0.998
_diffrn_radiation_monochromator graphite
_diffrn_radiation_source 'fine-focus sealed tube'
_diffrn_radiation_type MoK\a
_diffrn_radiation_wavelength 0.71073
_diffrn_reflns_av_R_equivalents 0.0362
_diffrn_reflns_av_sigmaI/netI 0.0331
_diffrn_reflns_limit_h_max 14
_diffrn_reflns_limit_h_min -15
_diffrn_reflns_limit_k_max 15
_diffrn_reflns_limit_k_min -13
_diffrn_reflns_limit_l_max 24
_diffrn_reflns_limit_l_min -21
_diffrn_reflns_number 4619
_diffrn_reflns_theta_full 26.00
_diffrn_reflns_theta_max 26.00
_diffrn_reflns_theta_min 2.19
_exptl_absorpt_coefficient_mu 8.326
_exptl_absorpt_correction_T_max 0.7318
_exptl_absorpt_correction_T_min 0.2121
_exptl_absorpt_correction_type multi-scan
_exptl_absorpt_process_details 'SADABS (Bruker, 2002)'
_exptl_crystal_colour yellow
_exptl_crystal_density_diffrn 2.450
_exptl_crystal_density_method 'not measured'
_exptl_crystal_description block
_exptl_crystal_F_000 1760.2
_exptl_crystal_size_max 0.27
_exptl_crystal_size_mid 0.17
_exptl_crystal_size_min 0.04
_refine_diff_density_max 1.103
_refine_diff_density_min -1.903
_refine_diff_density_rms 0.148
_refine_ls_abs_structure_details 'Flack H D (1983), Acta Cryst. A39, 876-881'
_refine_ls_abs_structure_Flack 0.005(17)
_refine_ls_extinction_method none
_refine_ls_goodness_of_fit_ref 1.084
_refine_ls_hydrogen_treatment constr
_refine_ls_matrix_type full
_refine_ls_number_parameters 89
_refine_ls_number_reflns 1122
_refine_ls_number_restraints 0
_refine_ls_restrained_S_all 1.084
_refine_ls_R_factor_all 0.0195
_refine_ls_R_factor_gt 0.0194
_refine_ls_shift/su_max 0.001
_refine_ls_shift/su_mean 0.000
_refine_ls_structure_factor_coef Fsqd
_refine_ls_weighting_details 'calc w=1/[\s^2^(Fo^2^)+(0.0218P)^2^+0.0000P] where P=(Fo^2^+2Fc^2^)/3'
_refine_ls_weighting_scheme calc
_refine_ls_wR_factor_gt 0.0454
_refine_ls_wR_factor_ref 0.0454
_reflns_number_gt 1115
_reflns_number_total 1122
_reflns_threshold_expression >2sigma(I)
_cod_data_source_file c1ce06090b.txt
_cod_data_source_block 6
_cod_original_cell_volume 2538.9(8)
_cod_original_sg_symbol_H-M 'R 3 2'
_cod_database_code 7207160

loop_
_symmetry_equiv_pos_as_xyz
'x, y, z'
'-y, x-y, z'
'-x+y, -x, z'
'y, x, -z'
'x-y, -y, -z'
'-x, -x+y, -z'
'x+2/3, y+1/3, z+1/3'
'-y+2/3, x-y+1/3, z+1/3'
'-x+y+2/3, -x+1/3, z+1/3'
'y+2/3, x+1/3, -z+1/3'
'x-y+2/3, -y+1/3, -z+1/3'
'-x+2/3, -x+y+1/3, -z+1/3'
'x+1/3, y+2/3, z+2/3'
'-y+1/3, x-y+2/3, z+2/3'
'-x+y+1/3, -x+2/3, z+2/3'
'y+1/3, x+2/3, -z+2/3'
'x-y+1/3, -y+2/3, -z+2/3'
'-x+1/3, -x+y+2/3, -z+2/3'

loop_
_atom_site_label
_atom_site_type_symbol
_atom_site_fract_x
_atom_site_fract_y
_atom_site_fract_z
_atom_site_U_iso_or_equiv
_atom_site_adp_type
_atom_site_occupancy
_atom_site_symmetry_multiplicity
_atom_site_calc_flag
_atom_site_refinement_flags
C1 C 0.8899(6) 0.7767(4) 0.7797(2) 0.0168(9) Uani 1 1 d .
C2 C 0.9195(5) 0.7194(4) 0.7195(3) 0.0151(13) Uani 1 1 d .
C3 C 0.8323(7) 0.6667 0.6667 0.022(2) Uani 1 2 d S
H3 H 0.7563 0.6667 0.6667 0.026 Uiso 1 2 calc SR
C4 C 1.0563(6) 0.6667 0.6667 0.0107(14) Uani 1 2 d S
N1 N 1.0287(3) 0.7205(4) 0.7212(2) 0.0118(8) Uani 1 1 d .
O1 O 0.7980(3) 0.7932(4) 0.7748(2) 0.0274(10) Uani 1 1 d .
O2 O 0.9606(4) 0.8017(4) 0.83140(18) 0.0217(9) Uani 1 1 d .
O3 O 1.1593(5) 0.6667 0.6667 0.0190(12) Uani 1 2 d S
O1W O 0.7907(3) 0.8218(3) 0.91434(18) 0.0174(8) Uani 1 1 d .
H1W H 0.8631 0.8358 0.9090 0.026 Uiso 1 1 d R
H2W H 0.7951 0.8551 0.9514 0.026 Uiso 1 1 d R
O2W O 0.7339(17) 0.5371(14) 0.8956(12) 0.204(15) Uani 0.57(3) 1 d P
H3W H 0.7753 0.6140 0.8857 0.306 Uiso 0.57(3) 1 d PR
H4W H 0.7364 0.4964 0.8634 0.306 Uiso 0.57(3) 1 d PR
O3W O 0.6667 0.3333 0.9832(14) 0.113(12) Uani 0.48(3) 3 d SP
H5W H 0.6491 0.3845 0.9606 0.169 Uiso 0.162(10) 1 d PR
H6W H 0.6061 0.2605 0.9877 0.169 Uiso 0.162(10) 1 d PR
Yb1 Yb 0.6667 0.84306(3) 0.8333 0.00761(9) Uani 1 2 d S

loop_
_atom_site_aniso_label
_atom_site_aniso_U_11
_atom_site_aniso_U_22
_atom_site_aniso_U_33
_atom_site_aniso_U_23
_atom_site_aniso_U_13
_atom_site_aniso_U_12
C1 0.015(3) 0.023(2) 0.016(2) -0.0031(18) 0.001(2) 0.011(2)
C2 0.014(2) 0.024(4) 0.012(3) -0.0008(18) 0.0007(19) 0.013(2)
C3 0.014(2) 0.041(5) 0.020(4) -0.016(3) -0.0080(13) 0.020(3)
C4 0.008(3) 0.013(3) 0.013(3) -0.004(2) -0.0019(12) 0.0066(15)
N1 0.0096(18) 0.015(2) 0.013(2) -0.0035(16) -0.0014(15) 0.0078(16)
O1 0.021(2) 0.054(3) 0.023(2) -0.0168(18) -0.0089(16) 0.030(2)
O2 0.018(2) 0.040(2) 0.015(2) -0.0117(16) -0.0088(15) 0.0207(18)
O3 0.014(2) 0.027(3) 0.020(3) -0.010(2) -0.0049(11) 0.0134(14)
O1W 0.0168(18) 0.030(2) 0.0115(18) -0.0017(15) -0.0020(14) 0.0162(16)
O2W 0.13(2) 0.110(14) 0.35(3) 0.065(16) 0.043(18) 0.045(12)
O3W 0.088(13) 0.088(13) 0.16(3) 0.000 0.000 0.044(6)
Yb1 0.00541(15) 0.00689(11) 0.01005(15) -0.00006(4) -0.00012(9) 0.00271(8)

loop_
_atom_type_symbol
_atom_type_description
_atom_type_scat_dispersion_real
_atom_type_scat_dispersion_imag
_atom_type_scat_source
C C 0.0033 0.0016 'International Tables Vol C Tables 4.2.6.8 and 6.1.1.4'
H H 0.0000 0.0000 'International Tables Vol C Tables 4.2.6.8 and 6.1.1.4'
N N 0.0061 0.0033 'International Tables Vol C Tables 4.2.6.8 and 6.1.1.4'
O O 0.0106 0.0060 'International Tables Vol C Tables 4.2.6.8 and 6.1.1.4'
Yb Yb -0.3850 5.5486 'International Tables Vol C Tables 4.2.6.8 and 6.1.1.4'

loop_
_geom_angle_atom_site_label_1
_geom_angle_atom_site_label_2
_geom_angle_atom_site_label_3
_geom_angle
_geom_angle_site_symmetry_1
_geom_angle_site_symmetry_3
O1 C1 O2 126.0(4) . .
O1 C1 C2 117.5(4) . .
O2 C1 C2 116.5(5) . .
O1 C1 Yb1 157.4(3) . 2_765
O2 C1 Yb1 35.0(3) . 2_765
C2 C1 Yb1 83.1(3) . 2_765
N1 C2 C3 123.9(5) . .
N1 C2 C1 116.6(5) . .
C3 C2 C1 119.5(5) . .
C2 C3 C2 115.4(7) 11_566 .
C2 C3 H3 122.3 11_566 .
C2 C3 H3 122.3 . .
O3 C4 N1 118.8(3) . .
O3 C4 N1 118.8(3) . 11_566
N1 C4 N1 122.4(6) . 11_566
C2 N1 C4 117.2(5) . .
C2 N1 Yb1 112.5(3) . 2_765
C4 N1 Yb1 130.3(4) . 2_765
C1 O1 Yb1 144.7(3) . .
C1 O2 Yb1 126.4(3) . 2_765
Yb1 O1W H1W 126.4 . .
Yb1 O1W H2W 116.0 . .
H1W O1W H2W 102.3 . .
H3W O2W H4W 108.6 . .
H5W O3W H6W 114.4 . .
O2 Yb1 O2 108.4(2) 17_566 3_675
O2 Yb1 O1 149.48(12) 17_566 .
O2 Yb1 O1 81.97(15) 3_675 .
O2 Yb1 O1 81.98(15) 17_566 18_656
O2 Yb1 O1 149.48(12) 3_675 18_656
O1 Yb1 O1 103.9(2) . 18_656
O2 Yb1 O1W 78.90(13) 17_566 18_656
O2 Yb1 O1W 135.31(13) 3_675 18_656
O1 Yb1 O1W 74.19(13) . 18_656
O1 Yb1 O1W 74.11(13) 18_656 18_656
O2 Yb1 O1W 135.31(13) 17_566 .
O2 Yb1 O1W 78.90(13) 3_675 .
O1 Yb1 O1W 74.11(13) . .
O1 Yb1 O1W 74.20(13) 18_656 .
O1W Yb1 O1W 127.43(18) 18_656 .
O2 Yb1 N1 65.72(12) 17_566 17_566
O2 Yb1 N1 77.35(13) 3_675 17_566
O1 Yb1 N1 144.37(12) . 17_566
O1 Yb1 N1 81.45(14) 18_656 17_566
O1W Yb1 N1 139.33(13) 18_656 17_566
O1W Yb1 N1 73.64(12) . 17_566
O2 Yb1 N1 77.34(13) 17_566 3_675
O2 Yb1 N1 65.72(12) 3_675 3_675
O1 Yb1 N1 81.45(14) . 3_675
O1 Yb1 N1 144.37(13) 18_656 3_675
O1W Yb1 N1 73.64(12) 18_656 3_675
O1W Yb1 N1 139.33(13) . 3_675
N1 Yb1 N1 114.84(17) 17_566 3_675
O2 Yb1 C1 18.57(11) 17_566 17_566
O2 Yb1 C1 104.19(13) 3_675 17_566
O1 Yb1 C1 167.83(12) . 17_566
O1 Yb1 C1 76.28(14) 18_656 17_566
O1W Yb1 C1 94.37(12) 18_656 17_566
O1W Yb1 C1 117.10(12) . 17_566
N1 Yb1 C1 47.78(11) 17_566 17_566
N1 Yb1 C1 91.46(12) 3_675 17_566
O2 Yb1 C1 104.19(13) 17_566 3_675
O2 Yb1 C1 18.57(11) 3_675 3_675
O1 Yb1 C1 76.28(14) . 3_675
O1 Yb1 C1 167.83(12) 18_656 3_675
O1W Yb1 C1 117.10(12) 18_656 3_675
O1W Yb1 C1 94.37(12) . 3_675
N1 Yb1 C1 91.46(12) 17_566 3_675
N1 Yb1 C1 47.78(11) 3_675 3_675
C1 Yb1 C1 106.21(16) 17_566 3_675
O2 Yb1 H2W 121.4 17_566 .
O2 Yb1 H2W 75.5 3_675 .
O1 Yb1 H2W 88.8 . .
O1 Yb1 H2W 74.7 18_656 .
O1W Yb1 H2W 139.4 18_656 .
O1W Yb1 H2W 15.5 . .
N1 Yb1 H2W 58.2 17_566 .
N1 Yb1 H2W 140.9 3_675 .
C1 Yb1 H2W 102.8 17_566 .
C1 Yb1 H2W 93.2 3_675 .

loop_
_geom_bond_atom_site_label_1
_geom_bond_atom_site_label_2
_geom_bond_distance
_geom_bond_site_symmetry_2
C1 O1 1.242(7) .
C1 O2 1.266(6) .
C1 C2 1.508(7) .
C1 Yb1 3.197(6) 2_765
C2 N1 1.329(6) .
C2 C3 1.392(7) .
C3 C2 1.392(7) 11_566
C3 H3 0.9300 .
C4 O3 1.260(10) .
C4 N1 1.384(5) .
C4 N1 1.384(5) 11_566
N1 Yb1 2.627(4) 2_765
O1 Yb1 2.291(3) .
O2 Yb1 2.279(4) 2_765
O1W Yb1 2.299(3) .
O1W H1W 0.8194 .
O1W H2W 0.8221 .
O2W H3W 0.8386 .
O2W H4W 0.8133 .
O3W H5W 0.8768 .
O3W H6W 0.8307 .
Yb1 O2 2.279(4) 17_566
Yb1 O2 2.279(4) 3_675
Yb1 O1 2.291(3) 18_656
Yb1 O1W 2.299(3) 18_656
Yb1 N1 2.627(4) 17_566
Yb1 N1 2.627(4) 3_675
Yb1 C1 3.197(6) 17_566
Yb1 C1 3.197(6) 3_675
Yb1 H2W 2.7599 .
